data_4105583
loop_
_publ_author_name
'Bo Wang'
'T. Matthew Hansen'
'Ting Wang'
'Dimao Wu'
'Lynn Weyer'
'Lu Ying'
'Mary M. Engler'
'Melissa Sanville'
'Christopher Leitheiser'
'Mathias Christmann'
'Yingtao Lu'
'Jiehao Chen'
'Nicholas Zunker'
'Russell D. Cink'
'Feryan Ahmed'
'Chi-Sing Lee'
'Craig J. Forsyth'

_publ_section_title
;
 Total Synthesis of Phorboxazole A via de Novo Oxazole Formation: Strategy
 and Component Assembly
;
_journal_name_full 'Journal of the American Chemical Society'
_journal_page_first 1484
_journal_page_last 1505
_journal_paper_doi 10.1021/ja108906e
_journal_volume 133
_journal_year 2011
_chemical_compound_source 'C. S. Lee / Prof. C. Forsyth'
_chemical_formula_sum 'C23 H39 N O7'
_chemical_formula_weight 441.55
_chemical_name_common 97051a
_chemical_name_systematic
; 
 ? 
;
_space_group_IT_number 19
_symmetry_cell_setting orthorhombic
_symmetry_space_group_name_Hall 'P 2ac 2ab'
_symmetry_space_group_name_H-M 'P 21 21 21'
_atom_sites_solution_hydrogens geom
_atom_sites_solution_primary direct
_atom_sites_solution_secondary difmap
_audit_creation_method SHELXL
_cell_angle_alpha 90.00
_cell_angle_beta 90.00
_cell_angle_gamma 90.00
_cell_formula_units_Z 4
_cell_length_a 6.0541(2)
_cell_length_b 14.8692(5)
_cell_length_c 33.1481(8)
_cell_measurement_temperature 173(2)
_cell_volume 2983.98(16)
_computing_structure_refinement 'SHELXL-93 (Sheldrick, 1993)'
_computing_structure_solution 'SHELXS-86 (Sheldrick, 1990)'
_diffrn_ambient_temperature 173(2)
_diffrn_radiation_monochromator graphite
_diffrn_radiation_source 'fine-focus sealed tube'
_diffrn_radiation_type MoK\a
_diffrn_radiation_wavelength 0.71073
_diffrn_reflns_av_R_equivalents 0.0742
_diffrn_reflns_av_sigmaI/netI 0.0805
_diffrn_reflns_limit_h_max 7
_diffrn_reflns_limit_h_min 0
_diffrn_reflns_limit_k_max 17
_diffrn_reflns_limit_k_min 0
_diffrn_reflns_limit_l_max 39
_diffrn_reflns_limit_l_min 0
_diffrn_reflns_number 14106
_diffrn_reflns_theta_max 25.09
_diffrn_reflns_theta_min 1.23
_exptl_absorpt_coefficient_mu 0.072
_exptl_absorpt_correction_T_max 1.000
_exptl_absorpt_correction_T_min 0.252
_exptl_absorpt_correction_type 'SADABS (Sheldrick, 1996)'
_exptl_crystal_colour Colorless
_exptl_crystal_density_diffrn 0.983
_exptl_crystal_description Prism
_exptl_crystal_F_000 960
_exptl_crystal_size_max 0.50
_exptl_crystal_size_mid 0.08
_exptl_crystal_size_min 0.08
_refine_diff_density_max 0.286
_refine_diff_density_min -0.260
_refine_diff_density_rms 0.059
_refine_ls_abs_structure_details 'Flack H D (1983), Acta Cryst. A39, 876-881'
_refine_ls_abs_structure_Flack 1.91(215)
_refine_ls_extinction_method none
_refine_ls_goodness_of_fit_all 0.974
_refine_ls_goodness_of_fit_obs 1.196
_refine_ls_matrix_type full
_refine_ls_number_parameters 290
_refine_ls_number_reflns 3034
_refine_ls_number_restraints 0
_refine_ls_restrained_S_all 0.974
_refine_ls_restrained_S_obs 1.196
_refine_ls_R_factor_all 0.0896
_refine_ls_R_factor_obs 0.0578
_refine_ls_shift/esd_max -0.005
_refine_ls_shift/esd_mean 0.000
_refine_ls_structure_factor_coef Fsqd
_refine_ls_weighting_details 'w=1/[\s^2^(Fo^2^)+(0.0740P)^2^+0.0000P] where P=(Fo^2^+2Fc^2^)/3'
_refine_ls_weighting_scheme calc
_refine_ls_wR_factor_all 0.1417
_refine_ls_wR_factor_obs 0.1330
_reflns_number_observed 1880
_reflns_number_total 3034
_reflns_observed_criterion >2sigma(I)
_cod_data_source_file ja108906e_si_001.cif
_cod_data_source_block 97051a
_cod_depositor_comments
;
The following automatic conversions were performed:

'_refine_ls_weighting_scheme' value 'calc
w=1/[\s^2^(Fo^2^)+(0.0740P)^2^+0.0000P] where P=(Fo^2^+2Fc^2^)/3' was
changed to 'calc'. New tag '_refine_ls_weighting_details' was
created. The value of the new tag was set to
'w=1/[\s^2^(Fo^2^)+(0.0740P)^2^+0.0000P] where P=(Fo^2^+2Fc^2^)/3'.

Automatic conversion script
Id: cif_fix_values 3143 2015-03-26 13:38:13Z robertas 
;
_cod_original_cell_volume 2984.0(2)
_cod_database_code 4105583

loop_
_symmetry_equiv_pos_as_xyz
'x, y, z'
'-x+1/2, -y, z+1/2'
'-x, y+1/2, -z+1/2'
'x+1/2, -y+1/2, -z'

loop_
_atom_site_aniso_label
_atom_site_aniso_U_11
_atom_site_aniso_U_22
_atom_site_aniso_U_33
_atom_site_aniso_U_23
_atom_site_aniso_U_13
_atom_site_aniso_U_12
C1 0.039(3) 0.121(5) 0.060(3) -0.032(3) 0.002(3) 0.015(4)
O1 0.033(2) 0.067(2) 0.063(2) -0.020(2) 0.006(2) 0.009(2)
C2 0.031(3) 0.040(3) 0.044(3) -0.008(2) 0.001(3) 0.003(2)
O2 0.040(2) 0.140(4) 0.053(2) -0.036(2) -0.013(2) 0.018(3)
C3 0.017(2) 0.022(2) 0.055(3) -0.001(2) -0.003(2) -0.003(2)
C4 0.026(2) 0.023(2) 0.042(3) 0.001(2) 0.001(2) -0.001(2)
C5 0.021(2) 0.024(2) 0.055(3) 0.009(2) -0.010(2) -0.003(2)
C23 0.041(3) 0.033(3) 0.086(4) 0.002(3) -0.017(3) 0.004(3)
C6 0.030(3) 0.016(2) 0.060(3) 0.005(2) -0.002(2) -0.003(2)
O4 0.040(2) 0.024(2) 0.069(2) 0.0037(14) 0.002(2) -0.001(2)
C7 0.022(2) 0.020(2) 0.053(3) -0.001(2) 0.000(2) -0.001(2)
C22 0.042(3) 0.035(3) 0.056(3) -0.010(2) -0.004(3) -0.018(3)
C8 0.023(2) 0.019(2) 0.046(3) -0.001(2) -0.003(2) 0.003(2)
O3 0.023(2) 0.0205(14) 0.051(2) -0.0033(14) 0.001(2) -0.0066(14)
C9 0.018(2) 0.020(2) 0.051(3) 0.000(2) 0.008(2) 0.004(2)
C21 0.021(2) 0.052(3) 0.055(3) 0.001(2) 0.004(2) 0.001(3)
C10 0.016(2) 0.018(2) 0.054(3) 0.005(2) 0.001(2) 0.004(2)
C11 0.022(2) 0.019(2) 0.053(3) 0.001(2) -0.007(2) 0.005(2)
C12 0.045(3) 0.027(2) 0.053(3) -0.001(2) 0.003(2) -0.002(2)
O5 0.040(2) 0.0216(15) 0.061(2) -0.0026(15) -0.004(2) 0.007(2)
C14 0.039(3) 0.028(2) 0.052(3) -0.003(2) -0.003(2) 0.013(2)
C13 0.060(4) 0.040(3) 0.059(3) 0.012(2) -0.002(3) 0.014(3)
C15 0.030(3) 0.026(3) 0.107(4) -0.010(3) -0.013(3) 0.009(2)
N1 0.030(2) 0.020(2) 0.050(2) 0.000(2) 0.002(2) 0.010(2)
C16 0.030(3) 0.027(2) 0.042(3) 0.000(2) 0.002(2) 0.003(2)
O6 0.043(2) 0.033(2) 0.065(2) -0.010(2) -0.009(2) 0.013(2)
O7 0.034(2) 0.0166(14) 0.061(2) 0.0006(14) 0.001(2) 0.0112(15)
C20 0.035(3) 0.020(2) 0.062(3) -0.008(2) 0.006(3) 0.014(2)
C17 0.045(3) 0.030(3) 0.089(4) -0.008(3) 0.008(3) 0.014(3)
C18 0.045(3) 0.026(2) 0.072(3) -0.005(2) 0.005(3) 0.001(3)
C19 0.050(3) 0.034(3) 0.067(3) 0.004(2) 0.000(3) 0.019(3)

loop_
_atom_site_label
_atom_site_type_symbol
_atom_site_fract_x
_atom_site_fract_y
_atom_site_fract_z
_atom_site_U_iso_or_equiv
_atom_site_thermal_displace_type
_atom_site_occupancy
_atom_site_calc_flag
_atom_site_refinement_flags
C1 C 0.1981(9) 0.2604(4) 0.4609(2) 0.073(2) Uani 1 d .
H1A H 0.0447(25) 0.2812(26) 0.4592(3) 0.110 Uiso 1 calc R
H1B H 0.2924(45) 0.3099(19) 0.4700(6) 0.110 Uiso 1 calc R
H1C H 0.2079(65) 0.2104(9) 0.4801(3) 0.110 Uiso 1 calc R
O1 O 0.2703(5) 0.2306(2) 0.42168(10) 0.0542(10) Uani 1 d .
C2 C 0.4884(8) 0.2083(3) 0.41851(14) 0.0384(11) Uani 1 d .
O2 O 0.6082(6) 0.2125(3) 0.44690(10) 0.0776(13) Uani 1 d .
C3 C 0.5429(7) 0.1824(3) 0.37702(13) 0.0316(11) Uani 1 d .
H3A H 0.5307(7) 0.2357(3) 0.35929(13) 0.038 Uiso 1 calc R
H3B H 0.4350(7) 0.1371(3) 0.36753(13) 0.038 Uiso 1 calc R
C4 C 0.7776(7) 0.1433(3) 0.37364(12) 0.0304(10) Uani 1 d .
H4A H 0.8713(7) 0.1777(3) 0.39312(12) 0.037 Uiso 1 calc R
C5 C 0.7937(7) 0.0430(3) 0.38616(14) 0.0334(11) Uani 1 d .
H5A H 0.7044(7) 0.0340(3) 0.41121(14) 0.040 Uiso 1 calc R
C23 C 1.0354(8) 0.0176(3) 0.3953(2) 0.0533(14) Uani 1 d .
H23A H 1.0444(11) -0.0467(5) 0.4015(8) 0.080 Uiso 1 calc R
H23B H 1.0880(17) 0.0525(14) 0.4185(6) 0.080 Uiso 1 calc R
H23C H 1.1274(11) 0.0310(18) 0.3717(3) 0.080 Uiso 1 calc R
C6 C 0.6951(8) -0.0143(3) 0.35283(13) 0.0353(11) Uani 1 d .
H6A H 0.5332(8) -0.0013(3) 0.35167(13) 0.042 Uiso 1 calc R
O4 O 0.7225(6) -0.1073(2) 0.36517(9) 0.0443(8) Uani 1 d .
H4B H 0.7878(6) -0.1360(2) 0.34687(9) 0.053 Uiso 1 calc R
C7 C 0.7890(8) 0.0031(3) 0.31200(12) 0.0315(10) Uani 1 d .
H7A H 0.9485(8) -0.0144(3) 0.31243(12) 0.038 Uiso 1 calc R
C22 C 0.6744(8) -0.0515(3) 0.27913(13) 0.0444(13) Uani 1 d .
H22A H 0.6857(41) -0.1157(3) 0.2855(5) 0.067 Uiso 1 calc R
H22B H 0.7456(32) -0.0397(15) 0.2531(2) 0.067 Uiso 1 calc R
H22C H 0.5184(14) -0.0342(14) 0.2777(6) 0.067 Uiso 1 calc R
C8 C 0.7751(7) 0.1059(2) 0.30265(12) 0.0294(10) Uani 1 d .
H8A H 0.6158(7) 0.1229(2) 0.30040(12) 0.035 Uiso 1 calc R
O3 O 0.8720(5) 0.1572(2) 0.33464(8) 0.0316(7) Uani 1 d .
C9 C 0.8892(7) 0.1330(3) 0.26468(13) 0.0296(10) Uani 1 d .
C21 C 1.1444(7) 0.1287(3) 0.26685(14) 0.0429(12) Uani 1 d .
H21A H 1.2038(8) 0.1144(17) 0.2401(2) 0.064 Uiso 1 calc R
H21B H 1.1888(7) 0.0820(12) 0.2861(6) 0.064 Uiso 1 calc R
H21C H 1.2022(8) 0.1870(6) 0.2757(7) 0.064 Uiso 1 calc R
C10 C 0.7857(7) 0.1594(2) 0.23257(13) 0.0293(10) Uani 1 d .
H10A H 0.6290(7) 0.1595(2) 0.23430(13) 0.035 Uiso 1 calc R
C11 C 0.8793(7) 0.1896(3) 0.19340(12) 0.0315(10) Uani 1 d .
H11A H 1.0436(7) 0.1827(3) 0.19331(12) 0.038 Uiso 1 calc R
C12 C 0.8138(8) 0.2883(3) 0.18364(14) 0.0416(12) Uani 1 d .
H12A H 0.7888(8) 0.3231(3) 0.20871(14) 0.050 Uiso 1 calc R
H12B H 0.9301(8) 0.3184(3) 0.16757(14) 0.050 Uiso 1 calc R
O5 O 0.6133(5) 0.2802(2) 0.16086(9) 0.0406(8) Uani 1 d .
C14 C 0.6404(8) 0.2061(3) 0.13394(13) 0.0397(12) Uani 1 d .
C13 C 0.7557(9) 0.2372(3) 0.09532(14) 0.0527(14) Uani 1 d .
H13A H 0.6621(26) 0.2811(17) 0.0813(5) 0.079 Uiso 1 calc R
H13B H 0.7813(48) 0.1853(4) 0.0777(4) 0.079 Uiso 1 calc R
H13C H 0.8974(26) 0.2652(19) 0.1022(2) 0.079 Uiso 1 calc R
C15 C 0.4112(8) 0.1682(3) 0.1260(2) 0.0545(15) Uani 1 d .
H15A H 0.3473(21) 0.1465(18) 0.1513(2) 0.082 Uiso 1 calc R
H15B H 0.4220(10) 0.1183(13) 0.1068(7) 0.082 Uiso 1 calc R
H15C H 0.3168(16) 0.2154(6) 0.1147(8) 0.082 Uiso 1 calc R
N1 N 0.7826(6) 0.1459(2) 0.15814(10) 0.0335(9) Uani 1 d .
C16 C 0.8354(8) 0.0614(3) 0.14403(14) 0.0331(11) Uani 1 d .
O6 O 0.7601(6) 0.0280(2) 0.11419(10) 0.0469(9) Uani 1 d .
O7 O 0.9770(5) 0.0217(2) 0.17015(9) 0.0372(8) Uani 1 d .
C20 C 1.0474(8) -0.0738(3) 0.16310(15) 0.0388(12) Uani 1 d .
C17 C 1.1678(9) -0.0800(3) 0.1228(2) 0.0549(15) Uani 1 d .
H17A H 1.2999(32) -0.0419(18) 0.1236(4) 0.082 Uiso 1 calc R
H17B H 1.0698(21) -0.0595(21) 0.1012(2) 0.082 Uiso 1 calc R
H17C H 1.2112(50) -0.1425(5) 0.1178(5) 0.082 Uiso 1 calc R
C18 C 0.8450(8) -0.1343(3) 0.1642(2) 0.0478(13) Uani 1 d .
H18A H 0.8905(10) -0.1970(3) 0.1603(9) 0.072 Uiso 1 calc R
H18B H 0.7430(23) -0.1168(13) 0.1426(6) 0.072 Uiso 1 calc R
H18C H 0.7712(28) -0.1282(15) 0.1904(4) 0.072 Uiso 1 calc R
C19 C 1.1978(9) -0.0910(3) 0.19833(15) 0.0501(14) Uani 1 d .
H19A H 1.3213(28) -0.0485(14) 0.1976(5) 0.075 Uiso 1 calc R
H19B H 1.2547(41) -0.1526(8) 0.1968(5) 0.075 Uiso 1 calc R
H19C H 1.1153(15) -0.0832(20) 0.22352(15) 0.075 Uiso 1 calc R

loop_
_atom_type_symbol
_atom_type_description
_atom_type_scat_dispersion_real
_atom_type_scat_dispersion_imag
_atom_type_scat_source
C C 0.0033 0.0016 'International Tables Vol C Tables 4.2.6.8 and 6.1.1.4'
H H 0.0000 0.0000 'International Tables Vol C Tables 4.2.6.8 and 6.1.1.4'
N N 0.0061 0.0033 'International Tables Vol C Tables 4.2.6.8 and 6.1.1.4'
O O 0.0106 0.0060 'International Tables Vol C Tables 4.2.6.8 and 6.1.1.4'

loop_
_geom_angle_atom_site_label_1
_geom_angle_atom_site_label_2
_geom_angle_atom_site_label_3
_geom_angle
C2 O1 C1 116.0(4)
O2 C2 O1 121.1(4)
O2 C2 C3 128.2(4)
O1 C2 C3 110.7(4)
C2 C3 C4 112.1(4)
O3 C4 C3 112.3(3)
O3 C4 C5 110.9(3)
C3 C4 C5 113.7(4)
C6 C5 C23 112.3(4)
C6 C5 C4 108.7(3)
C23 C5 C4 110.4(4)
O4 C6 C7 112.2(3)
O4 C6 C5 106.6(3)
C7 C6 C5 114.4(3)
C6 C7 C22 112.5(3)
C6 C7 C8 109.2(3)
C22 C7 C8 110.8(3)
O3 C8 C9 106.9(3)
O3 C8 C7 110.6(3)
C9 C8 C7 114.1(3)
C4 O3 C8 115.4(3)
C10 C9 C8 123.4(4)
C10 C9 C21 122.2(4)
C8 C9 C21 114.3(4)
C9 C10 C11 128.6(4)
N1 C11 C10 114.3(3)
N1 C11 C12 98.7(3)
C10 C11 C12 111.7(4)
O5 C12 C11 104.2(3)
C14 O5 C12 107.3(3)
O5 C14 N1 101.3(3)
O5 C14 C13 110.0(4)
N1 C14 C13 111.8(4)
O5 C14 C15 106.8(4)
N1 C14 C15 113.6(4)
C13 C14 C15 112.5(4)
C16 N1 C11 125.8(4)
C16 N1 C14 120.2(4)
C11 N1 C14 113.5(3)
O6 C16 O7 126.0(4)
O6 C16 N1 124.8(4)
O7 C16 N1 109.1(4)
C16 O7 C20 119.5(3)
O7 C20 C19 102.2(3)
O7 C20 C17 109.2(3)
C19 C20 C17 112.4(4)
O7 C20 C18 109.1(3)
C19 C20 C18 111.6(4)
C17 C20 C18 111.8(4)

loop_
_geom_bond_atom_site_label_1
_geom_bond_atom_site_label_2
_geom_bond_distance
C1 O1 1.441(6)
O1 C2 1.365(5)
C2 O2 1.189(5)
C2 C3 1.466(6)
C3 C4 1.539(6)
C4 O3 1.429(5)
C4 C5 1.550(5)
C5 C6 1.517(6)
C5 C23 1.541(6)
C6 O4 1.453(5)
C6 C7 1.490(5)
C7 C22 1.526(5)
C7 C8 1.561(5)
C8 O3 1.432(5)
C8 C9 1.492(6)
C9 C10 1.296(6)
C9 C21 1.548(6)
C10 C11 1.486(6)
C11 N1 1.460(5)
C11 C12 1.554(6)
C12 O5 1.435(5)
O5 C14 1.427(5)
C14 N1 1.478(5)
C14 C13 1.530(6)
C14 C15 1.521(7)
N1 C16 1.378(5)
C16 O6 1.197(5)
C16 O7 1.354(5)
O7 C20 1.500(5)
C20 C19 1.503(6)
C20 C17 1.524(6)
C20 C18 1.521(6)

loop_
_geom_torsion_atom_site_label_1
_geom_torsion_atom_site_label_2
_geom_torsion_atom_site_label_3
_geom_torsion_atom_site_label_4
_geom_torsion
C1 O1 C2 O2 1.1(7)
C1 O1 C2 C3 -177.9(4)
O2 C2 C3 C4 9.8(7)
O1 C2 C3 C4 -171.3(4)
C2 C3 C4 O3 -152.2(3)
C2 C3 C4 C5 80.9(4)
O3 C4 C5 C6 -52.9(5)
C3 C4 C5 C6 74.8(5)
O3 C4 C5 C23 70.7(5)
C3 C4 C5 C23 -161.6(4)
C23 C5 C6 O4 55.3(5)
C4 C5 C6 O4 177.7(4)
C23 C5 C6 C7 -69.3(5)
C4 C5 C6 C7 53.1(5)
O4 C6 C7 C22 62.2(5)
C5 C6 C7 C22 -176.2(4)
O4 C6 C7 C8 -174.4(4)
C5 C6 C7 C8 -52.8(5)
C6 C7 C8 O3 52.4(5)
C22 C7 C8 O3 176.8(3)
C6 C7 C8 C9 172.9(4)
C22 C7 C8 C9 -62.7(5)
C3 C4 O3 C8 -70.0(4)
C5 C4 O3 C8 58.5(4)
C9 C8 O3 C4 177.5(3)
C7 C8 O3 C4 -57.8(4)
O3 C8 C9 C10 -127.4(4)
C7 C8 C9 C10 110.0(5)
O3 C8 C9 C21 51.7(4)
C7 C8 C9 C21 -70.9(5)
C8 C9 C10 C11 178.8(4)
C21 C9 C10 C11 -0.2(7)
C9 C10 C11 N1 130.2(5)
C9 C10 C11 C12 -118.8(5)
N1 C11 C12 O5 29.3(4)
C10 C11 C12 O5 -91.3(4)
C11 C12 O5 C14 -40.8(4)
C12 O5 C14 N1 33.1(4)
C12 O5 C14 C13 -85.4(4)
C12 O5 C14 C15 152.2(4)
C10 C11 N1 C16 -79.8(5)
C12 C11 N1 C16 161.6(4)
C10 C11 N1 C14 108.9(4)
C12 C11 N1 C14 -9.7(5)
O5 C14 N1 C16 174.9(4)
C13 C14 N1 C16 -68.0(5)
C15 C14 N1 C16 60.7(5)
O5 C14 N1 C11 -13.3(5)
C13 C14 N1 C11 103.9(4)
C15 C14 N1 C11 -127.4(4)
C11 N1 C16 O6 -177.1(4)
C14 N1 C16 O6 -6.3(6)
C11 N1 C16 O7 5.5(6)
C14 N1 C16 O7 176.3(4)
O6 C16 O7 C20 -1.7(6)
N1 C16 O7 C20 175.7(3)
C16 O7 C20 C19 -179.4(4)
C16 O7 C20 C17 61.4(5)
C16 O7 C20 C18 -61.0(5)
